data_4037642
loop_
_publ_author_name
'Tan, Chang-Yin'
'Lu, Hong'
'Zhang, Jia-Lu'
'Liu, Jin-Yu'
'Xu, Peng-Fei'

_publ_section_title
;
 Asymmetric Organocatalytic [4 + 1] Annulations Involving Polarity
 Reversal Process: A Tandem Catalytic Approach to Highly Functionalized
 Spiropyrazolone Derivatives.
;
_journal_name_full 'The Journal of organic chemistry'
_journal_paper_doi 10.1021/acs.joc.9b02684
_journal_year 2019
_chemical_formula_moiety 'C34 H27 Cl N3 O4'
_chemical_formula_sum 'C34 H27 Cl N3 O4'
_chemical_formula_weight 577.03
_space_group_crystal_system monoclinic
_space_group_IT_number 4
_space_group_name_Hall 'P 2yb'
_space_group_name_H-M_alt 'P 1 21 1'
_atom_sites_solution_hydrogens geom
_atom_sites_solution_primary direct
_audit_creation_date 2019-03-20
_audit_creation_method
;
Olex2 1.2
(compiled 2018.05.29 svn.r3508 for OlexSys, GUI svn.r5506)
;
_cell_angle_alpha 90
_cell_angle_beta 109.655(2)
_cell_angle_gamma 90
_cell_formula_units_Z 4
_cell_length_a 10.6986(6)
_cell_length_b 19.3964(11)
_cell_length_c 15.0120(8)
_cell_measurement_reflns_used 9102
_cell_measurement_temperature 150(2)
_cell_measurement_theta_max 66.711
_cell_measurement_theta_min 3.869
_cell_volume 2933.7(3)
_computing_cell_refinement 'SAINT V8.38A (?, 2016)'
_computing_data_reduction 'SAINT V8.38A (?, 2016)'
_computing_molecular_graphics 'Olex2 (Dolomanov et al., 2009)'
_computing_publication_material 'Olex2 (Dolomanov et al., 2009)'
_computing_structure_refinement 'ShelXL (Sheldrick, 2015)'
_computing_structure_solution 'ShelXS (Sheldrick, 2008)'
_diffrn_ambient_temperature 149.99
_diffrn_measured_fraction_theta_full 1.000
_diffrn_measured_fraction_theta_max 1.000
_diffrn_measurement_device_type 'Bruker APEX-II CCD'
_diffrn_measurement_method '\f and \w scans'
_diffrn_radiation_type CuK\a
_diffrn_radiation_wavelength 1.54178
_diffrn_reflns_av_R_equivalents 0.0419
_diffrn_reflns_av_unetI/netI 0.0385
_diffrn_reflns_Laue_measured_fraction_full 1.000
_diffrn_reflns_Laue_measured_fraction_max 1.000
_diffrn_reflns_limit_h_max 12
_diffrn_reflns_limit_h_min -12
_diffrn_reflns_limit_k_max 23
_diffrn_reflns_limit_k_min -23
_diffrn_reflns_limit_l_max 17
_diffrn_reflns_limit_l_min -17
_diffrn_reflns_number 37020
_diffrn_reflns_point_group_measured_fraction_full 0.997
_diffrn_reflns_point_group_measured_fraction_max 0.997
_diffrn_reflns_theta_full 66.593
_diffrn_reflns_theta_max 66.593
_diffrn_reflns_theta_min 3.126
_diffrn_standards_number 0
_exptl_absorpt_coefficient_mu 1.507
_exptl_absorpt_correction_T_max 0.7528
_exptl_absorpt_correction_T_min 0.6679
_exptl_absorpt_correction_type multi-scan
_exptl_absorpt_process_details
'SADABS-2016/2 (Bruker,2016/2) was used for absorption correction. wR2(int) was 0.0889 before and 0.0687 after correction. The Ratio of minimum to maximum transmission is 0.8872. The \l/2 correction factor is Not present.'
_exptl_crystal_colour 'clear light colourless'
_exptl_crystal_colour_lustre clear
_exptl_crystal_colour_modifier light
_exptl_crystal_colour_primary colourless
_exptl_crystal_density_diffrn 1.306
_exptl_crystal_description block
_exptl_crystal_F_000 1204
_exptl_crystal_size_max 0.18
_exptl_crystal_size_mid 0.15
_exptl_crystal_size_min 0.12
_refine_diff_density_max 0.395
_refine_diff_density_min -0.323
_refine_diff_density_rms 0.035
_refine_ls_abs_structure_details
;
 Flack x determined using 4659 quotients [(I+)-(I-)]/[(I+)+(I-)]
 (Parsons, Flack and Wagner, Acta Cryst. B69 (2013) 249-259).
;
_refine_ls_abs_structure_Flack 0.023(4)
_refine_ls_extinction_method none
_refine_ls_goodness_of_fit_ref 1.044
_refine_ls_hydrogen_treatment constr
_refine_ls_matrix_type full
_refine_ls_number_parameters 759
_refine_ls_number_reflns 10324
_refine_ls_number_restraints 1
_refine_ls_restrained_S_all 1.044
_refine_ls_R_factor_all 0.0306
_refine_ls_R_factor_gt 0.0296
_refine_ls_shift/su_max 0.001
_refine_ls_shift/su_mean 0.000
_refine_ls_structure_factor_coef Fsqd
_refine_ls_weighting_details 'w=1/[\s^2^(Fo^2^)+(0.0358P)^2^+0.3683P] where P=(Fo^2^+2Fc^2^)/3'
_refine_ls_weighting_scheme calc
_refine_ls_wR_factor_gt 0.0732
_refine_ls_wR_factor_ref 0.0740
_reflns_Friedel_coverage 0.932
_reflns_Friedel_fraction_full 0.993
_reflns_Friedel_fraction_max 0.993
_reflns_number_gt 10042
_reflns_number_total 10324
_reflns_threshold_expression 'I > 2\s(I)'
_cod_data_source_file jo9b02684_si_002.cif
_cod_data_source_block 20181221_tanchy_choncl_0m_a
_cod_depositor_comments
;

2020-07-06
Z value and formula fixed to values more according to usual
chemical conventions.                 miguel
;
_cod_original_formula_sum 'C68 H54 Cl2 N6 O8'
_cod_original_formula_weight 1154.07
_cod_original_formula_moiety '2(C34 H27 Cl N3 O4)'
_cod_original_formula_units_Z 2
_cod_database_code 4037642
_shelx_shelxl_version_number 2018/3
_shelx_space_group_comment
;
The symmetry employed for this shelxl refinement is uniquely defined
by the following loop, which should always be used as a source of
symmetry information in preference to the above space-group names.
They are only intended as comments.
;
_shelx_estimated_absorpt_t_max 0.840
_shelx_estimated_absorpt_t_min 0.773
_olex2_refinement_description
;
1. Fixed Uiso
 At 1.2 times of:
  All C(H) groups, All C(H,H) groups
 At 1.5 times of:
  All C(H,H,H) groups
2.a Ternary CH refined with riding coordinates:
 C22(H22), C2'(H2')
2.b Secondary CH2 refined with riding coordinates:
 C23(H23A,H23B), C23'(H23C,H23D), C26'(H26A,H26B), C34(H34A,H34B)
2.c Aromatic/amide H refined with riding coordinates:
 C9(H9), C9'(H9'), C8(H8), C8'(H8'), C7(H7), C7'(H7'), C6(H6), C6'(H6'),
 C5(H5), C5'(H5'), C12(H12), C12'(H12'), C11(H11), C11'(H11'), C13'(H13'),
 C13(H13), C14'(H14'), C14(H14), C15(H15), C15'(H15'), C18(H18), C18'(H18'),
 C17(H17), C17'(H17'), C20(H20), C20'(H20'), C21(H21), C21'(H21'), C27(H27),
 C28(H28), C29(H29), C30(H30), C30'(H30'), C31(H31), C31'(H31'), C32'(H32'),
 C33'(H33'), C34'(H34')
2.d Idealised Me refined as rotating group:
 C27'(H27A,H27B,H27C), C33(H33A,H33B,H33C)
;
_olex2_submission_special_instructions 'No special instructions were received'

loop_
_space_group_symop_operation_xyz
'x, y, z'
'-x, y+1/2, -z'

loop_
_atom_site_label
_atom_site_type_symbol
_atom_site_fract_x
_atom_site_fract_y
_atom_site_fract_z
_atom_site_U_iso_or_equiv
_atom_site_adp_type
_atom_site_occupancy
_atom_site_site_symmetry_order
_atom_site_calc_flag
_atom_site_refinement_flags_posn
Cl1 Cl 0.40007(7) 0.48975(4) 1.27081(4) 0.04295(17) Uani 1 1 d .
N1' N 0.34895(18) 0.63507(10) 0.46345(13) 0.0236(4) Uani 1 1 d .
C1' C 0.3657(2) 0.55281(11) 0.57711(15) 0.0205(4) Uani 1 1 d .
C1 C 0.5434(2) 0.36667(11) 0.90161(15) 0.0215(4) Uani 1 1 d .
O1' O 0.21989(17) 0.53429(9) 0.78298(11) 0.0294(4) Uani 1 1 d .
O1 O 0.64575(18) 0.24570(8) 0.78166(12) 0.0302(4) Uani 1 1 d .
N1 N 0.72081(19) 0.39277(11) 1.03792(13) 0.0253(4) Uani 1 1 d .
Cl1' Cl 0.08942(7) 0.39709(5) 0.17538(5) 0.0555(2) Uani 1 1 d .
N3 N 0.59249(18) 0.38428(10) 0.74589(13) 0.0241(4) Uani 1 1 d .
O3 O 0.43920(19) 0.22950(9) 0.78462(14) 0.0377(4) Uani 1 1 d .
O3' O 0.03214(17) 0.65885(9) 0.65671(14) 0.0359(4) Uani 1 1 d .
N3' N 0.38095(19) 0.63099(10) 0.74019(13) 0.0251(4) Uani 1 1 d .
C3' C 0.2541(2) 0.64978(11) 0.49566(15) 0.0216(4) Uani 1 1 d .
C3 C 0.5637(2) 0.44493(12) 0.91126(15) 0.0211(4) Uani 1 1 d .
O4 O 0.49994(15) 0.48923(8) 0.85809(11) 0.0260(3) Uani 1 1 d .
C4' C 0.1709(2) 0.71048(12) 0.45597(15) 0.0248(5) Uani 1 1 d .
C4 C 0.7110(2) 0.51885(12) 1.03854(17) 0.0291(5) Uani 1 1 d .
O4' O 0.20010(16) 0.73490(8) 0.68946(12) 0.0287(4) Uani 1 1 d .
C9 C 0.7832(4) 0.56139(19) 1.0028(2) 0.0619(10) Uani 1 1 d .
H9 H 0.807159 0.547626 0.949916 0.074 Uiso 1 1 calc R
C9' C 0.2250(3) 0.76226(13) 0.41516(18) 0.0342(6) Uani 1 1 d .
H9' H 0.313797 0.758411 0.415827 0.041 Uiso 1 1 calc R
C8 C 0.8220(6) 0.6262(2) 1.0452(3) 0.0941(19) Uani 1 1 d .
H8 H 0.871022 0.656955 1.020403 0.113 Uiso 1 1 calc R
C8' C 0.1496(4) 0.81899(14) 0.37388(19) 0.0434(7) Uani 1 1 d .
H8' H 0.186885 0.853751 0.345951 0.052 Uiso 1 1 calc R
C7 C 0.7891(5) 0.64461(19) 1.1221(3) 0.0837(16) Uani 1 1 d .
H7 H 0.814669 0.688638 1.150069 0.100 Uiso 1 1 calc R
C7' C 0.0203(3) 0.82573(14) 0.3728(2) 0.0447(7) Uani 1 1 d .
H7' H -0.030892 0.864766 0.343727 0.054 Uiso 1 1 calc R
C6 C 0.7199(4) 0.6008(2) 1.1598(3) 0.0706(13) Uani 1 1 d .
H6 H 0.699058 0.614154 1.213993 0.085 Uiso 1 1 calc R
C6' C -0.0340(3) 0.77602(15) 0.4136(2) 0.0444(7) Uani 1 1 d .
H6' H -0.122403 0.780808 0.413470 0.053 Uiso 1 1 calc R
C5 C 0.6803(3) 0.5370(2) 1.1189(2) 0.0519(8) Uani 1 1 d .
H5 H 0.633019 0.505992 1.144989 0.062 Uiso 1 1 calc R
C5' C 0.0409(3) 0.71853(13) 0.45525(19) 0.0329(5) Uani 1 1 d .
H5' H 0.002911 0.684299 0.483565 0.039 Uiso 1 1 calc R
C10 C 0.7240(2) 0.40686(12) 0.78551(15) 0.0236(4) Uani 1 1 d .
C10' C 0.4848(2) 0.66315(12) 0.71801(17) 0.0266(5) Uani 1 1 d .
C12 C 0.9529(2) 0.39444(15) 0.88528(19) 0.0353(6) Uani 1 1 d .
H12 H 1.019188 0.369427 0.932461 0.042 Uiso 1 1 calc R
C12' C 0.7191(3) 0.66491(17) 0.7375(3) 0.0576(9) Uani 1 1 d .
H12' H 0.805319 0.645803 0.764808 0.069 Uiso 1 1 calc R
C11 C 0.8233(2) 0.36968(13) 0.85248(17) 0.0285(5) Uani 1 1 d .
H11 H 0.802444 0.327256 0.875852 0.034 Uiso 1 1 calc R
C11' C 0.6128(3) 0.63579(14) 0.7573(2) 0.0433(7) Uani 1 1 d .
H11' H 0.627065 0.596876 0.797929 0.052 Uiso 1 1 calc R
C13' C 0.7006(3) 0.72122(16) 0.6786(3) 0.0538(9) Uani 1 1 d .
H13' H 0.773204 0.740552 0.664278 0.065 Uiso 1 1 calc R
C13 C 0.9866(3) 0.45522(16) 0.8500(2) 0.0388(6) Uani 1 1 d .
H13 H 1.075506 0.471511 0.872051 0.047 Uiso 1 1 calc R
C14' C 0.5756(3) 0.74912(14) 0.6409(2) 0.0388(6) Uani 1 1 d .
H14' H 0.562459 0.788258 0.600757 0.047 Uiso 1 1 calc R
C14 C 0.8890(3) 0.49160(14) 0.78238(19) 0.0343(5) Uani 1 1 d .
H14 H 0.911537 0.532680 0.756854 0.041 Uiso 1 1 calc R
C15 C 0.7587(2) 0.46904(12) 0.75130(17) 0.0266(5) Uani 1 1 d .
H15 H 0.692200 0.495667 0.706578 0.032 Uiso 1 1 calc R
C15' C 0.4677(2) 0.72096(12) 0.66057(18) 0.0285(5) Uani 1 1 d .
H15' H 0.382383 0.741377 0.634612 0.034 Uiso 1 1 calc R
C16' C 0.1087(2) 0.51012(12) 0.44251(16) 0.0237(5) Uani 1 1 d .
C16 C 0.3916(2) 0.44736(15) 1.16691(17) 0.0313(5) Uani 1 1 d .
C18 C 0.4335(3) 0.34835(14) 1.08775(19) 0.0332(6) Uani 1 1 d .
H18 H 0.462338 0.301852 1.089924 0.040 Uiso 1 1 calc R
C18' C 0.1654(3) 0.41200(14) 0.3645(2) 0.0358(6) Uani 1 1 d .
H18' H 0.208731 0.368864 0.367738 0.043 Uiso 1 1 calc R
C17 C 0.4341(3) 0.38043(15) 1.17068(18) 0.0363(6) Uani 1 1 d .
H17 H 0.463471 0.356294 1.229134 0.044 Uiso 1 1 calc R
C17' C 0.1713(2) 0.44625(13) 0.44653(18) 0.0293(5) Uani 1 1 d .
H17' H 0.218185 0.426261 0.506207 0.035 Uiso 1 1 calc R
C19 C 0.3917(2) 0.38303(12) 1.00168(16) 0.0252(5) Uani 1 1 d .
C19' C 0.0963(3) 0.44082(15) 0.27811(19) 0.0351(6) Uani 1 1 d .
C20 C 0.3457(2) 0.45054(13) 1.00023(16) 0.0260(5) Uani 1 1 d .
H20 H 0.314459 0.474806 0.941932 0.031 Uiso 1 1 calc R
C20' C 0.0318(2) 0.50338(15) 0.27129(17) 0.0339(6) Uani 1 1 d .
H20' H -0.016468 0.522495 0.211288 0.041 Uiso 1 1 calc R
C21 C 0.3450(2) 0.48270(13) 1.08244(17) 0.0283(5) Uani 1 1 d .
H21 H 0.312830 0.528509 1.080646 0.034 Uiso 1 1 calc R
C21' C 0.0392(2) 0.53747(13) 0.35367(17) 0.0279(5) Uani 1 1 d .
H21' H -0.004293 0.580648 0.349747 0.033 Uiso 1 1 calc R
C23 C 0.3018(2) 0.36623(13) 0.81967(16) 0.0263(5) Uani 1 1 d .
H23A H 0.225753 0.334052 0.805243 0.032 Uiso 1 1 calc R
H23B H 0.268694 0.413845 0.820161 0.032 Uiso 1 1 calc R
C23' C 0.1151(2) 0.50939(12) 0.61690(16) 0.0260(5) Uani 1 1 d .
H23C H 0.023196 0.503280 0.616888 0.031 Uiso 1 1 calc R
H23D H 0.155049 0.463339 0.617093 0.031 Uiso 1 1 calc R
C22 C 0.4054(2) 0.34875(12) 0.91492(16) 0.0242(5) Uani 1 1 d .
H22 H 0.402718 0.297761 0.923956 0.029 Uiso 1 1 calc R
C22' C 0.2442(2) 0.59752(11) 0.56813(15) 0.0198(4) Uani 1 1 d .
C24 C 0.3701(2) 0.35939(11) 0.74752(16) 0.0232(5) Uani 1 1 d .
C24' C 0.1956(2) 0.55024(12) 0.70173(16) 0.0231(4) Uani 1 1 d .
C25 C 0.5311(2) 0.26653(12) 0.78715(15) 0.0252(5) Uani 1 1 d .
C25' C 0.2513(2) 0.61750(12) 0.67161(15) 0.0220(4) Uani 1 1 d .
C27 C 0.6311(3) 0.21342(13) 1.00649(17) 0.0308(5) Uani 1 1 d .
H27 H 0.537412 0.217077 0.978771 0.037 Uiso 1 1 calc R
C27' C 0.1902(4) 0.85570(16) 0.6950(4) 0.0715(13) Uani 1 1 d .
H27A H 0.224429 0.857048 0.642067 0.107 Uiso 1 1 calc GR
H27B H 0.264648 0.855938 0.754828 0.107 Uiso 1 1 calc GR
H27C H 0.134095 0.896141 0.692088 0.107 Uiso 1 1 calc GR
C26 C 0.7111(2) 0.27181(12) 1.01371(15) 0.0260(5) Uani 1 1 d .
C26' C 0.1111(3) 0.79237(13) 0.6888(2) 0.0348(6) Uani 1 1 d .
H26A H 0.079131 0.789141 0.743295 0.042 Uiso 1 1 calc R
H26B H 0.033489 0.792138 0.629723 0.042 Uiso 1 1 calc R
C28 C 0.6887(3) 0.15043(14) 1.03976(19) 0.0389(6) Uani 1 1 d .
H28 H 0.633983 0.111249 1.036186 0.047 Uiso 1 1 calc R
C28' C 0.1472(2) 0.67282(12) 0.67124(16) 0.0249(5) Uani 1 1 d .
C29 C 0.8251(3) 0.14388(15) 1.0781(2) 0.0424(7) Uani 1 1 d .
H29 H 0.863720 0.100254 1.099819 0.051 Uiso 1 1 calc R
C29' C 0.5315(2) 0.55454(14) 0.49245(16) 0.0288(5) Uani 1 1 d .
C30 C 0.9050(3) 0.20103(16) 1.08487(19) 0.0416(7) Uani 1 1 d .
H30 H 0.998746 0.196718 1.111473 0.050 Uiso 1 1 calc R
C30' C 0.6063(3) 0.60223(18) 0.4627(2) 0.0429(7) Uani 1 1 d .
H30' H 0.582693 0.649654 0.457028 0.052 Uiso 1 1 calc R
C31 C 0.8486(3) 0.26456(14) 1.05284(18) 0.0330(5) Uani 1 1 d .
H31 H 0.904021 0.303607 1.057562 0.040 Uiso 1 1 calc R
C31' C 0.7164(3) 0.5793(2) 0.4413(3) 0.0595(10) Uani 1 1 d .
H31' H 0.767196 0.611362 0.419943 0.071 Uiso 1 1 calc R
C32 C 0.5222(2) 0.34521(11) 0.79651(15) 0.0211(4) Uani 1 1 d .
C32' C 0.7525(3) 0.5109(2) 0.4507(2) 0.0565(10) Uani 1 1 d .
H32' H 0.827738 0.495852 0.435914 0.068 Uiso 1 1 calc R
C33 C 0.8088(3) 0.15795(17) 0.8069(2) 0.0494(8) Uani 1 1 d .
H33A H 0.824888 0.108789 0.800258 0.074 Uiso 1 1 calc GR
H33B H 0.849266 0.171568 0.873312 0.074 Uiso 1 1 calc GR
H33C H 0.848054 0.184937 0.767830 0.074 Uiso 1 1 calc GR
C33' C 0.6785(3) 0.4643(2) 0.4817(2) 0.0500(8) Uani 1 1 d .
H33' H 0.704379 0.417195 0.489164 0.060 Uiso 1 1 calc R
C34 C 0.6633(3) 0.17094(14) 0.7756(2) 0.0369(6) Uani 1 1 d .
H34A H 0.620306 0.154816 0.709731 0.044 Uiso 1 1 calc R
H34B H 0.623158 0.146191 0.816915 0.044 Uiso 1 1 calc R
C34' C 0.5663(3) 0.48524(16) 0.50213(17) 0.0370(6) Uani 1 1 d .
H34' H 0.514778 0.452803 0.522245 0.044 Uiso 1 1 calc R
O2 O 0.32032(16) 0.36490(9) 0.66335(11) 0.0294(4) Uani 1 1 d .
O2' O 0.40664(16) 0.50474(8) 0.63107(11) 0.0250(3) Uani 1 1 d .
N2' N 0.41660(19) 0.57698(11) 0.51099(13) 0.0238(4) Uani 1 1 d .
C2' C 0.1155(2) 0.55071(12) 0.53006(15) 0.0219(4) Uani 1 1 d .
H2' H 0.036766 0.582090 0.512567 0.026 Uiso 1 1 calc R
C2 C 0.6598(2) 0.34228(12) 0.98489(15) 0.0224(4) Uani 1 1 d .
N2 N 0.66459(19) 0.45442(10) 0.99459(13) 0.0239(4) Uani 1 1 d .

loop_
_atom_site_aniso_label
_atom_site_aniso_U_11
_atom_site_aniso_U_22
_atom_site_aniso_U_33
_atom_site_aniso_U_23
_atom_site_aniso_U_13
_atom_site_aniso_U_12
Cl1 0.0423(3) 0.0630(4) 0.0243(3) -0.0074(3) 0.0122(2) -0.0086(3)
N1' 0.0220(9) 0.0254(10) 0.0217(9) 0.0034(7) 0.0050(7) 0.0007(8)
C1' 0.0194(10) 0.0219(11) 0.0185(10) -0.0007(9) 0.0040(8) 0.0003(9)
C1 0.0205(10) 0.0201(10) 0.0219(10) 0.0009(8) 0.0047(8) -0.0003(8)
O1' 0.0345(9) 0.0313(9) 0.0250(8) 0.0062(7) 0.0134(7) 0.0057(7)
O1 0.0335(9) 0.0238(8) 0.0338(9) -0.0009(7) 0.0122(7) 0.0043(7)
N1 0.0240(9) 0.0242(10) 0.0245(9) 0.0005(8) 0.0039(7) 0.0040(8)
Cl1' 0.0433(4) 0.0821(6) 0.0441(4) -0.0362(4) 0.0186(3) -0.0232(4)
N3 0.0216(9) 0.0274(10) 0.0222(9) 0.0025(7) 0.0060(7) -0.0023(8)
O3 0.0401(10) 0.0235(9) 0.0532(12) -0.0005(8) 0.0203(9) -0.0057(8)
O3' 0.0245(9) 0.0304(9) 0.0542(11) -0.0026(8) 0.0148(8) 0.0027(7)
N3' 0.0235(9) 0.0270(10) 0.0215(9) -0.0007(8) 0.0031(7) 0.0024(8)
C3' 0.0224(10) 0.0219(11) 0.0186(10) 0.0013(8) 0.0046(8) -0.0019(9)
C3 0.0182(10) 0.0240(11) 0.0208(10) 0.0005(9) 0.0060(8) 0.0002(9)
O4 0.0244(8) 0.0232(8) 0.0272(8) 0.0042(6) 0.0046(6) 0.0019(7)
C4' 0.0323(12) 0.0199(10) 0.0185(10) 0.0002(8) 0.0037(9) 0.0010(9)
C4 0.0248(11) 0.0237(12) 0.0301(12) -0.0026(9) -0.0023(9) 0.0023(9)
O4' 0.0277(8) 0.0212(8) 0.0398(9) -0.0006(7) 0.0146(7) 0.0048(7)
C9 0.090(3) 0.054(2) 0.0347(15) -0.0039(14) 0.0120(16) -0.0413(19)
C9' 0.0500(16) 0.0273(12) 0.0287(12) 0.0031(10) 0.0176(11) -0.0008(11)
C8 0.136(5) 0.059(2) 0.060(3) 0.009(2) -0.002(3) -0.054(3)
C8' 0.077(2) 0.0224(12) 0.0300(13) 0.0068(10) 0.0166(14) 0.0008(13)
C7 0.105(4) 0.0307(17) 0.074(3) -0.0157(18) -0.025(3) 0.003(2)
C7' 0.0626(19) 0.0257(13) 0.0324(14) 0.0052(11) -0.0019(13) 0.0145(13)
C6 0.0466(19) 0.072(3) 0.079(3) -0.048(2) 0.0025(19) 0.0116(18)
C6' 0.0396(15) 0.0341(15) 0.0469(16) 0.0041(12) -0.0020(13) 0.0134(12)
C5 0.0321(14) 0.065(2) 0.0577(19) -0.0302(17) 0.0135(13) -0.0053(14)
C5' 0.0289(12) 0.0289(13) 0.0357(13) 0.0060(10) 0.0040(10) 0.0045(10)
C10 0.0242(11) 0.0268(11) 0.0208(10) -0.0010(9) 0.0088(9) 0.0005(9)
C10' 0.0232(11) 0.0234(11) 0.0282(11) -0.0082(9) 0.0019(9) -0.0010(9)
C12 0.0238(12) 0.0434(14) 0.0365(13) 0.0007(12) 0.0074(10) 0.0045(11)
C12' 0.0221(13) 0.0394(17) 0.100(3) -0.0066(17) 0.0060(15) -0.0018(12)
C11 0.0261(12) 0.0322(12) 0.0277(12) 0.0020(10) 0.0098(10) 0.0006(10)
C11' 0.0282(13) 0.0266(13) 0.0608(18) -0.0012(12) -0.0039(12) -0.0011(11)
C13' 0.0316(15) 0.0379(16) 0.094(3) -0.0124(16) 0.0239(16) -0.0128(12)
C13 0.0227(12) 0.0428(15) 0.0509(16) -0.0045(13) 0.0123(11) -0.0053(11)
C14' 0.0352(14) 0.0293(14) 0.0535(17) -0.0064(12) 0.0170(12) -0.0090(11)
C14 0.0331(13) 0.0318(13) 0.0435(14) -0.0015(11) 0.0202(11) -0.0043(11)
C15 0.0267(12) 0.0263(12) 0.0281(11) 0.0006(9) 0.0108(10) -0.0011(9)
C15' 0.0236(11) 0.0269(12) 0.0329(12) -0.0054(10) 0.0064(10) -0.0013(9)
C16' 0.0179(10) 0.0274(11) 0.0256(11) -0.0003(9) 0.0073(9) -0.0052(9)
C16 0.0246(11) 0.0455(15) 0.0251(12) -0.0001(11) 0.0100(10) -0.0042(11)
C18 0.0318(13) 0.0358(14) 0.0350(13) 0.0122(11) 0.0152(11) 0.0077(11)
C18' 0.0278(12) 0.0356(14) 0.0424(14) -0.0122(11) 0.0096(11) -0.0034(11)
C17 0.0342(13) 0.0507(16) 0.0255(12) 0.0142(11) 0.0119(10) 0.0065(12)
C17' 0.0257(12) 0.0286(12) 0.0304(12) -0.0010(10) 0.0049(10) -0.0017(10)
C19 0.0193(10) 0.0303(12) 0.0254(11) 0.0038(9) 0.0068(9) -0.0005(9)
C19' 0.0262(12) 0.0471(16) 0.0331(13) -0.0151(12) 0.0115(10) -0.0160(11)
C20 0.0230(11) 0.0303(12) 0.0228(11) 0.0044(9) 0.0052(9) 0.0007(10)
C20' 0.0249(12) 0.0482(15) 0.0260(11) 0.0016(11) 0.0053(9) -0.0131(11)
C21 0.0254(11) 0.0328(13) 0.0267(11) 0.0011(10) 0.0087(9) 0.0001(10)
C21' 0.0241(11) 0.0292(12) 0.0288(12) 0.0030(10) 0.0068(9) -0.0041(10)
C23 0.0200(11) 0.0302(12) 0.0254(11) -0.0014(9) 0.0032(9) -0.0025(9)
C23' 0.0274(11) 0.0243(11) 0.0290(11) 0.0040(9) 0.0130(9) -0.0011(9)
C22 0.0214(11) 0.0222(11) 0.0278(11) 0.0008(9) 0.0069(9) -0.0020(9)
C22' 0.0189(10) 0.0189(10) 0.0205(10) 0.0027(8) 0.0054(8) 0.0019(8)
C24 0.0225(11) 0.0175(10) 0.0252(12) 0.0004(8) 0.0023(9) -0.0033(9)
C24' 0.0222(11) 0.0231(11) 0.0262(11) 0.0054(9) 0.0111(9) 0.0049(9)
C25 0.0306(12) 0.0237(11) 0.0189(10) 0.0005(8) 0.0053(9) 0.0012(10)
C25' 0.0223(11) 0.0236(11) 0.0198(10) 0.0012(8) 0.0069(9) 0.0031(9)
C27 0.0401(14) 0.0253(12) 0.0281(12) 0.0036(10) 0.0131(10) 0.0028(10)
C27' 0.057(2) 0.0261(15) 0.148(4) -0.0033(19) 0.058(3) 0.0063(14)
C26 0.0309(12) 0.0267(12) 0.0179(10) 0.0020(9) 0.0049(9) 0.0048(10)
C26' 0.0370(14) 0.0266(13) 0.0464(15) 0.0015(11) 0.0213(12) 0.0109(11)
C28 0.0574(17) 0.0277(13) 0.0364(14) 0.0081(11) 0.0223(13) 0.0076(12)
C28' 0.0275(12) 0.0235(11) 0.0241(11) 0.0027(9) 0.0093(9) 0.0052(9)
C29 0.0618(18) 0.0342(15) 0.0333(13) 0.0134(11) 0.0187(13) 0.0221(14)
C29' 0.0191(11) 0.0462(15) 0.0189(11) -0.0058(10) 0.0035(9) 0.0030(10)
C30 0.0444(16) 0.0425(16) 0.0319(13) 0.0093(12) 0.0050(12) 0.0206(13)
C30' 0.0289(14) 0.0566(18) 0.0469(16) -0.0138(14) 0.0176(12) -0.0093(13)
C31 0.0349(13) 0.0313(12) 0.0270(12) 0.0020(10) 0.0027(10) 0.0072(11)
C31' 0.0288(15) 0.090(3) 0.067(2) -0.023(2) 0.0253(15) -0.0176(17)
C32 0.0201(10) 0.0210(10) 0.0205(10) 0.0020(8) 0.0043(8) -0.0015(8)
C32' 0.0226(13) 0.097(3) 0.0496(17) -0.0189(18) 0.0123(12) 0.0103(16)
C33 0.0545(18) 0.0425(17) 0.0508(17) 0.0021(13) 0.0171(15) 0.0214(14)
C33' 0.0438(17) 0.074(2) 0.0287(13) -0.0029(14) 0.0074(12) 0.0297(16)
C34 0.0495(16) 0.0259(13) 0.0363(14) -0.0021(10) 0.0159(12) 0.0085(11)
C34' 0.0367(14) 0.0505(16) 0.0235(11) 0.0021(11) 0.0096(10) 0.0166(13)
O2 0.0270(8) 0.0306(8) 0.0242(9) 0.0022(7) 0.0002(7) -0.0042(7)
O2' 0.0246(8) 0.0243(8) 0.0230(7) 0.0028(6) 0.0041(6) 0.0050(6)
N2' 0.0204(9) 0.0290(10) 0.0218(9) 0.0020(8) 0.0067(7) 0.0026(8)
C2' 0.0183(10) 0.0234(11) 0.0238(11) 0.0035(9) 0.0069(8) 0.0018(9)
C2 0.0223(11) 0.0249(11) 0.0195(10) 0.0024(8) 0.0062(9) 0.0019(9)
N2 0.0231(9) 0.0210(9) 0.0234(9) 0.0016(8) 0.0023(8) 0.0019(8)

loop_
_atom_type_symbol
_atom_type_description
_atom_type_scat_dispersion_real
_atom_type_scat_dispersion_imag
_atom_type_scat_source
C C 0.0181 0.0091 'International Tables Vol C Tables 4.2.6.8 and 6.1.1.4'
H H 0.0000 0.0000 'International Tables Vol C Tables 4.2.6.8 and 6.1.1.4'
Cl Cl 0.3639 0.7018 'International Tables Vol C Tables 4.2.6.8 and 6.1.1.4'
N N 0.0311 0.0180 'International Tables Vol C Tables 4.2.6.8 and 6.1.1.4'
O O 0.0492 0.0322 'International Tables Vol C Tables 4.2.6.8 and 6.1.1.4'

loop_
_geom_angle_atom_site_label_1
_geom_angle_atom_site_label_2
_geom_angle_atom_site_label_3
_geom_angle
C3' N1' N2' 108.86(18)
O2' C1' C22' 126.7(2)
O2' C1' N2' 127.2(2)
N2' C1' C22' 106.01(18)
C3 C1 C22 108.16(18)
C3 C1 C32 108.96(17)
C32 C1 C22 103.94(17)
C2 C1 C3 100.40(18)
C2 C1 C22 111.59(18)
C2 C1 C32 123.16(19)
C25 O1 C34 116.6(2)
C2 N1 N2 108.23(17)
C10 N3 C32 124.39(18)
C10' N3' C25' 123.78(19)
N1' C3' C4' 117.8(2)
N1' C3' C22' 111.92(19)
C4' C3' C22' 130.2(2)
O4 C3 C1 127.4(2)
O4 C3 N2 127.2(2)
N2 C3 C1 105.29(18)
C9' C4' C3' 117.9(2)
C5' C4' C3' 123.8(2)
C5' C4' C9' 118.3(2)
C9 C4 C5 121.3(3)
C9 C4 N2 120.4(3)
C5 C4 N2 118.3(3)
C28' O4' C26' 117.46(19)
C4 C9 H9 120.6
C4 C9 C8 118.9(4)
C8 C9 H9 120.6
C4' C9' H9' 119.9
C8' C9' C4' 120.2(3)
C8' C9' H9' 119.9
C9 C8 H8 120.1
C7 C8 C9 119.9(4)
C7 C8 H8 120.1
C9' C8' H8' 119.6
C9' C8' C7' 120.7(3)
C7' C8' H8' 119.6
C8 C7 H7 119.5
C8 C7 C6 121.1(3)
C6 C7 H7 119.5
C8' C7' H7' 120.0
C6' C7' C8' 120.0(3)
C6' C7' H7' 120.0
C7 C6 H6 120.0
C7 C6 C5 120.1(4)
C5 C6 H6 120.0
C7' C6' H6' 120.1
C7' C6' C5' 119.9(3)
C5' C6' H6' 120.1
C4 C5 H5 120.6
C6 C5 C4 118.8(4)
C6 C5 H5 120.6
C4' C5' H5' 119.5
C6' C5' C4' 120.9(3)
C6' C5' H5' 119.5
N3 C10 C15 117.6(2)
C11 C10 N3 123.9(2)
C11 C10 C15 118.4(2)
C11' C10' N3' 118.0(2)
C15' C10' N3' 123.7(2)
C15' C10' C11' 118.3(2)
C11 C12 H12 119.5
C13 C12 H12 119.5
C13 C12 C11 120.9(2)
C11' C12' H12' 119.7
C13' C12' H12' 119.7
C13' C12' C11' 120.6(3)
C10 C11 H11 119.9
C12 C11 C10 120.2(2)
C12 C11 H11 119.9
C10' C11' H11' 119.6
C12' C11' C10' 120.7(3)
C12' C11' H11' 119.6
C12' C13' H13' 120.5
C14' C13' C12' 119.1(3)
C14' C13' H13' 120.5
C12 C13 H13 120.5
C14 C13 C12 119.0(2)
C14 C13 H13 120.5
C13' C14' H14' 119.4
C13' C14' C15' 121.2(3)
C15' C14' H14' 119.4
C13 C14 H14 119.5
C13 C14 C15 120.9(2)
C15 C14 H14 119.5
C10 C15 H15 119.8
C14 C15 C10 120.5(2)
C14 C15 H15 119.8
C10' C15' C14' 120.1(2)
C10' C15' H15' 119.9
C14' C15' H15' 119.9
C17' C16' C2' 122.7(2)
C21' C16' C17' 118.1(2)
C21' C16' C2' 119.1(2)
C17 C16 Cl1 119.64(19)
C17 C16 C21 121.4(2)
C21 C16 Cl1 118.9(2)
C17 C18 H18 119.4
C17 C18 C19 121.2(2)
C19 C18 H18 119.4
C17' C18' H18' 120.2
C19' C18' H18' 120.2
C19' C18' C17' 119.6(3)
C16 C17 C18 119.1(2)
C16 C17 H17 120.5
C18 C17 H17 120.5
C16' C17' H17' 119.7
C18' C17' C16' 120.6(2)
C18' C17' H17' 119.7
C18 C19 C20 118.0(2)
C18 C19 C22 119.5(2)
C20 C19 C22 122.3(2)
C18' C19' Cl1' 119.1(2)
C18' C19' C20' 121.5(2)
C20' C19' Cl1' 119.4(2)
C19 C20 H20 119.5
C21 C20 C19 121.1(2)
C21 C20 H20 119.5
C19' C20' H20' 120.8
C21' C20' C19' 118.5(2)
C21' C20' H20' 120.8
C16 C21 C20 119.1(2)
C16 C21 H21 120.4
C20 C21 H21 120.4
C16' C21' H21' 119.2
C20' C21' C16' 121.7(2)
C20' C21' H21' 119.2
H23A C23 H23B 108.7
C22 C23 H23A 110.5
C22 C23 H23B 110.5
C24 C23 H23A 110.5
C24 C23 H23B 110.5
C24 C23 C22 106.28(18)
H23C C23' H23D 108.7
C24' C23' H23C 110.5
C24' C23' H23D 110.5
C24' C23' C2' 106.31(18)
C2' C23' H23C 110.5
C2' C23' H23D 110.5
C1 C22 H22 107.6
C19 C22 C1 111.99(18)
C19 C22 C23 117.36(19)
C19 C22 H22 107.6
C23 C22 C1 104.23(18)
C23 C22 H22 107.6
C1' C22' C25' 107.12(17)
C1' C22' C2' 108.42(17)
C3' C22' C1' 100.37(17)
C3' C22' C25' 123.39(18)
C3' C22' C2' 112.67(17)
C25' C22' C2' 104.09(17)
C23 C24 C32 110.92(18)
O2 C24 C23 126.9(2)
O2 C24 C32 122.2(2)
O1' C24' C23' 126.4(2)
O1' C24' C25' 122.4(2)
C23' C24' C25' 111.16(18)
O1 C25 C32 113.4(2)
O3 C25 O1 125.4(2)
O3 C25 C32 121.2(2)
N3' C25' C22' 117.52(18)
N3' C25' C24' 108.24(18)
N3' C25' C28' 113.22(18)
C24' C25' C22' 100.55(17)
C28' C25' C22' 111.79(17)
C28' C25' C24' 103.67(18)
C26 C27 H27 120.0
C28 C27 H27 120.0
C28 C27 C26 120.0(3)
H27A C27' H27B 109.5
H27A C27' H27C 109.5
H27B C27' H27C 109.5
C26' C27' H27A 109.5
C26' C27' H27B 109.5
C26' C27' H27C 109.5
C27 C26 C2 124.5(2)
C31 C26 C27 118.7(2)
C31 C26 C2 116.7(2)
O4' C26' C27' 106.0(2)
O4' C26' H26A 110.5
O4' C26' H26B 110.5
C27' C26' H26A 110.5
C27' C26' H26B 110.5
H26A C26' H26B 108.7
C27 C28 H28 119.6
C29 C28 C27 120.7(3)
C29 C28 H28 119.6
O3' C28' O4' 125.6(2)
O3' C28' C25' 122.3(2)
O4' C28' C25' 112.01(19)
C28 C29 H29 120.1
C28 C29 C30 119.8(2)
C30 C29 H29 120.1
C30' C29' N2' 119.3(2)
C34' C29' C30' 121.0(2)
C34' C29' N2' 119.7(2)
C29 C30 H30 120.0
C29 C30 C31 120.0(3)
C31 C30 H30 120.0
C29' C30' H30' 120.5
C29' C30' C31' 118.9(3)
C31' C30' H30' 120.5
C26 C31 H31 119.6
C30 C31 C26 120.7(3)
C30 C31 H31 119.6
C30' C31' H31' 119.5
C32' C31' C30' 121.0(3)
C32' C31' H31' 119.5
N3 C32 C1 117.54(18)
N3 C32 C24 107.57(17)
N3 C32 C25 114.33(19)
C24 C32 C1 101.59(17)
C25 C32 C1 111.20(17)
C25 C32 C24 102.54(17)
C31' C32' H32' 120.2
C31' C32' C33' 119.5(3)
C33' C32' H32' 120.2
H33A C33 H33B 109.5
H33A C33 H33C 109.5
H33B C33 H33C 109.5
C34 C33 H33A 109.5
C34 C33 H33B 109.5
C34 C33 H33C 109.5
C32' C33' H33' 119.5
C32' C33' C34' 121.1(3)
C34' C33' H33' 119.5
O1 C34 C33 106.8(2)
O1 C34 H34A 110.4
O1 C34 H34B 110.4
C33 C34 H34A 110.4
C33 C34 H34B 110.4
H34A C34 H34B 108.6
C29' C34' C33' 118.6(3)
C29' C34' H34' 120.7
C33' C34' H34' 120.7
N1' N2' C29' 118.79(19)
C1' N2' N1' 112.53(18)
C1' N2' C29' 128.4(2)
C16' C2' C23' 117.01(19)
C16' C2' C22' 113.12(17)
C16' C2' H2' 107.4
C23' C2' C22' 104.09(17)
C23' C2' H2' 107.4
C22' C2' H2' 107.4
N1 C2 C1 112.1(2)
N1 C2 C26 117.3(2)
C26 C2 C1 130.6(2)
N1 N2 C4 120.50(18)
C3 N2 N1 113.33(18)
C3 N2 C4 126.15(19)

loop_
_geom_bond_atom_site_label_1
_geom_bond_atom_site_label_2
_geom_bond_distance
Cl1 C16 1.738(3)
N1' C3' 1.294(3)
N1' N2' 1.398(3)
C1' C22' 1.530(3)
C1' O2' 1.216(3)
C1' N2' 1.366(3)
C1 C3 1.533(3)
C1 C22 1.594(3)
C1 C32 1.573(3)
C1 C2 1.513(3)
O1' C24' 1.199(3)
O1 C25 1.320(3)
O1 C34 1.469(3)
N1 C2 1.292(3)
N1 N2 1.397(3)
Cl1' C19' 1.740(3)
N3 C10 1.401(3)
N3 C32 1.450(3)
O3 C25 1.208(3)
O3' C28' 1.207(3)
N3' C10' 1.409(3)
N3' C25' 1.446(3)
C3' C4' 1.475(3)
C3' C22' 1.516(3)
C3 O4 1.214(3)
C3 N2 1.362(3)
C4' C9' 1.399(4)
C4' C5' 1.397(4)
C4 C9 1.359(4)
C4 C5 1.398(4)
C4 N2 1.423(3)
O4' C26' 1.464(3)
O4' C28' 1.319(3)
C9 H9 0.9500
C9 C8 1.407(6)
C9' H9' 0.9500
C9' C8' 1.382(4)
C8 H8 0.9500
C8 C7 1.363(8)
C8' H8' 0.9500
C8' C7' 1.384(5)
C7 H7 0.9500
C7 C6 1.368(8)
C7' H7' 0.9500
C7' C6' 1.372(5)
C6 H6 0.9500
C6 C5 1.383(5)
C6' H6' 0.9500
C6' C5' 1.392(4)
C5 H5 0.9500
C5' H5' 0.9500
C10 C11 1.393(3)
C10 C15 1.409(3)
C10' C11' 1.400(4)
C10' C15' 1.389(4)
C12 H12 0.9500
C12 C11 1.391(4)
C12 C13 1.389(4)
C12' H12' 0.9500
C12' C11' 1.388(5)
C12' C13' 1.377(5)
C11 H11 0.9500
C11' H11' 0.9500
C13' H13' 0.9500
C13' C14' 1.376(5)
C13 H13 0.9500
C13 C14 1.381(4)
C14' H14' 0.9500
C14' C15' 1.395(4)
C14 H14 0.9500
C14 C15 1.383(4)
C15 H15 0.9500
C15' H15' 0.9500
C16' C17' 1.400(4)
C16' C21' 1.395(3)
C16' C2' 1.513(3)
C16 C17 1.370(4)
C16 C21 1.379(4)
C18 H18 0.9500
C18 C17 1.390(4)
C18 C19 1.390(3)
C18' H18' 0.9500
C18' C17' 1.381(4)
C18' C19' 1.377(4)
C17 H17 0.9500
C17' H17' 0.9500
C19 C20 1.396(4)
C19 C22 1.513(3)
C19' C20' 1.383(4)
C20 H20 0.9500
C20 C21 1.385(4)
C20' H20' 0.9500
C20' C21' 1.381(4)
C21 H21 0.9500
C21' H21' 0.9500
C23 H23A 0.9900
C23 H23B 0.9900
C23 C22 1.524(3)
C23 C24 1.502(3)
C23' H23C 0.9900
C23' H23D 0.9900
C23' C24' 1.501(3)
C23' C2' 1.532(3)
C22 H22 1.0000
C22' C25' 1.578(3)
C22' C2' 1.587(3)
C24 C32 1.568(3)
C24 O2 1.200(3)
C24' C25' 1.563(3)
C25 C32 1.539(3)
C25' C28' 1.545(3)
C27 H27 0.9500
C27 C26 1.401(4)
C27 C28 1.384(4)
C27' H27A 0.9800
C27' H27B 0.9800
C27' H27C 0.9800
C27' C26' 1.477(4)
C26 C31 1.395(4)
C26 C2 1.482(3)
C26' H26A 0.9900
C26' H26B 0.9900
C28 H28 0.9500
C28 C29 1.382(5)
C29 H29 0.9500
C29 C30 1.383(5)
C29' C30' 1.391(4)
C29' C34' 1.389(4)
C29' N2' 1.417(3)
C30 H30 0.9500
C30 C31 1.385(4)
C30' H30' 0.9500
C30' C31' 1.394(4)
C31 H31 0.9500
C31' H31' 0.9500
C31' C32' 1.376(6)
C32' H32' 0.9500
C32' C33' 1.382(6)
C33 H33A 0.9800
C33 H33B 0.9800
C33 H33C 0.9800
C33 C34 1.488(4)
C33' H33' 0.9500
C33' C34' 1.396(4)
C34 H34A 0.9900
C34 H34B 0.9900
C34' H34' 0.9500
C2' H2' 1.0000

loop_
_geom_torsion_atom_site_label_1
_geom_torsion_atom_site_label_2
_geom_torsion_atom_site_label_3
_geom_torsion_atom_site_label_4
_geom_torsion
Cl1 C16 C17 C18 -176.5(2)
Cl1 C16 C21 C20 176.06(18)
N1' C3' C4' C9' -23.7(3)
N1' C3' C4' C5' 155.1(2)
N1' C3' C22' C1' 5.3(2)
N1' C3' C22' C25' 123.9(2)
N1' C3' C22' C2' -109.8(2)
C1' C22' C25' N3' 36.8(3)
C1' C22' C25' C24' -80.37(19)
C1' C22' C25' C28' 170.16(18)
C1' C22' C2' C16' -50.8(2)
C1' C22' C2' C23' 77.3(2)
C1 C3 N2 N1 4.7(2)
C1 C3 N2 C4 -173.7(2)
O1' C24' C25' N3' 32.9(3)
O1' C24' C25' C22' 156.7(2)
O1' C24' C25' C28' -87.6(2)
O1 C25 C32 C1 -101.9(2)
O1 C25 C32 N3 34.1(3)
O1 C25 C32 C24 150.21(18)
Cl1' C19' C20' C21' -179.60(18)
N3 C10 C11 C12 177.2(2)
N3 C10 C15 C14 -175.2(2)
O3 C25 C32 C1 78.6(3)
O3 C25 C32 N3 -145.4(2)
O3 C25 C32 C24 -29.3(3)
N3' C10' C11' C12' 179.5(3)
N3' C10' C15' C14' -179.1(2)
N3' C25' C28' O3' -144.8(2)
N3' C25' C28' O4' 34.5(3)
C3' N1' N2' C1' -0.5(3)
C3' N1' N2' C29' -175.13(19)
C3' C4' C9' C8' 177.6(2)
C3' C4' C5' C6' -177.7(2)
C3' C22' C25' N3' -78.6(3)
C3' C22' C25' C24' 164.25(19)
C3' C22' C25' C28' 54.8(3)
C3' C22' C2' C16' 59.4(2)
C3' C22' C2' C23' -172.57(18)
C3 C1 C22 C19 -48.7(2)
C3 C1 C22 C23 79.2(2)
C3 C1 C32 N3 33.4(3)
C3 C1 C32 C24 -83.6(2)
C3 C1 C32 C25 167.88(18)
C3 C1 C2 N1 7.8(2)
C3 C1 C2 C26 -172.8(2)
O4 C3 N2 N1 -178.1(2)
O4 C3 N2 C4 3.5(4)
C4' C3' C22' C1' -177.4(2)
C4' C3' C22' C25' -58.8(3)
C4' C3' C22' C2' 67.5(3)
C4' C9' C8' C7' 0.4(4)
C4 C9 C8 C7 1.3(7)
C9 C4 C5 C6 2.8(5)
C9 C4 N2 N1 108.3(3)
C9 C4 N2 C3 -73.4(4)
C9 C8 C7 C6 0.8(7)
C9' C4' C5' C6' 1.1(4)
C9' C8' C7' C6' 0.5(4)
C8 C7 C6 C5 -1.0(7)
C8' C7' C6' C5' -0.7(4)
C7 C6 C5 C4 -0.7(5)
C7' C6' C5' C4' -0.1(4)
C5 C4 C9 C8 -3.0(6)
C5 C4 N2 N1 -71.7(3)
C5 C4 N2 C3 106.6(3)
C5' C4' C9' C8' -1.2(4)
C10 N3 C32 C1 40.6(3)
C10 N3 C32 C24 154.4(2)
C10 N3 C32 C25 -92.5(3)
C10' N3' C25' C22' 35.4(3)
C10' N3' C25' C24' 148.3(2)
C10' N3' C25' C28' -97.3(2)
C12 C13 C14 C15 1.4(4)
C12' C13' C14' C15' -0.6(5)
C11 C10 C15 C14 1.3(3)
C11 C12 C13 C14 0.9(4)
C11' C10' C15' C14' 1.9(4)
C11' C12' C13' C14' 1.1(5)
C13' C12' C11' C10' -0.1(5)
C13' C14' C15' C10' -0.9(4)
C13 C12 C11 C10 -2.0(4)
C13 C14 C15 C10 -2.5(4)
C15 C10 C11 C12 0.9(3)
C15' C10' C11' C12' -1.4(4)
C18 C19 C20 C21 1.6(3)
C18 C19 C22 C1 -91.0(3)
C18 C19 C22 C23 148.5(2)
C18' C19' C20' C21' 0.8(4)
C17 C16 C21 C20 -2.3(4)
C17 C18 C19 C20 -2.1(4)
C17 C18 C19 C22 174.0(2)
C17' C16' C21' C20' -0.4(3)
C17' C16' C2' C23' -35.9(3)
C17' C16' C2' C22' 85.1(3)
C17' C18' C19' Cl1' -179.9(2)
C17' C18' C19' C20' -0.3(4)
C19 C18 C17 C16 0.4(4)
C19 C20 C21 C16 0.6(3)
C19' C18' C17' C16' -0.6(4)
C19' C20' C21' C16' -0.4(4)
C20 C19 C22 C1 84.8(3)
C20 C19 C22 C23 -35.7(3)
C21 C16 C17 C18 1.9(4)
C21' C16' C17' C18' 0.9(3)
C21' C16' C2' C23' 145.1(2)
C21' C16' C2' C22' -93.9(2)
C23 C24 C32 C1 -16.5(2)
C23 C24 C32 N3 -140.56(19)
C23 C24 C32 C25 98.6(2)
C23' C24' C25' N3' -145.01(19)
C23' C24' C25' C22' -21.2(2)
C23' C24' C25' C28' 94.5(2)
C22 C1 C3 O4 -67.2(3)
C22 C1 C3 N2 110.01(19)
C22 C1 C32 N3 148.55(19)
C22 C1 C32 C24 31.5(2)
C22 C1 C32 C25 -77.0(2)
C22 C1 C2 N1 -106.6(2)
C22 C1 C2 C26 72.7(3)
C22 C19 C20 C21 -174.3(2)
C22 C23 C24 C32 -6.1(2)
C22 C23 C24 O2 175.3(2)
C22' C1' N2' N1' 3.9(2)
C22' C1' N2' C29' 177.9(2)
C22' C3' C4' C9' 159.2(2)
C22' C3' C4' C5' -22.1(4)
C22' C25' C28' O3' 79.7(3)
C22' C25' C28' O4' -101.0(2)
C24 C23 C22 C1 26.0(2)
C24 C23 C22 C19 150.5(2)
C24' C23' C2' C16' 148.66(19)
C24' C23' C2' C22' 23.0(2)
C24' C25' C28' O3' -27.7(3)
C24' C25' C28' O4' 151.54(19)
C25 O1 C34 C33 -158.7(2)
C25' N3' C10' C11' -137.1(2)
C25' N3' C10' C15' 43.9(3)
C25' C22' C2' C16' -164.59(17)
C25' C22' C2' C23' -36.5(2)
C27 C26 C31 C30 -0.7(4)
C27 C26 C2 C1 -38.3(4)
C27 C26 C2 N1 141.0(2)
C27 C28 C29 C30 1.0(4)
C26 C27 C28 C29 -1.6(4)
C26' O4' C28' O3' -2.3(4)
C26' O4' C28' C25' 178.44(19)
C28 C27 C26 C31 1.4(4)
C28 C27 C26 C2 -176.8(2)
C28 C29 C30 C31 -0.3(4)
C28' O4' C26' C27' -170.7(3)
C29 C30 C31 C26 0.1(4)
C29' C30' C31' C32' -1.0(5)
C30' C29' C34' C33' 0.2(4)
C30' C29' N2' N1' 27.1(3)
C30' C29' N2' C1' -146.6(2)
C30' C31' C32' C33' 0.0(5)
C31 C26 C2 C1 143.4(2)
C31 C26 C2 N1 -37.3(3)
C31' C32' C33' C34' 1.1(5)
C32 C1 C3 O4 45.2(3)
C32 C1 C3 N2 -137.61(18)
C32 C1 C22 C19 -164.40(18)
C32 C1 C22 C23 -36.5(2)
C32 C1 C2 N1 128.7(2)
C32 C1 C2 C26 -51.9(3)
C32 N3 C10 C11 35.1(3)
C32 N3 C10 C15 -148.5(2)
C32' C33' C34' C29' -1.2(4)
C34 O1 C25 O3 -2.4(3)
C34 O1 C25 C32 178.16(19)
C34' C29' C30' C31' 0.9(4)
C34' C29' N2' N1' -151.5(2)
C34' C29' N2' C1' 34.8(3)
O2 C24 C32 C1 162.2(2)
O2 C24 C32 N3 38.1(3)
O2 C24 C32 C25 -82.7(2)
O2' C1' C22' C3' 176.0(2)
O2' C1' C22' C25' 46.1(3)
O2' C1' C22' C2' -65.7(3)
O2' C1' N2' N1' -177.4(2)
O2' C1' N2' C29' -3.4(4)
N2' N1' C3' C4' 179.02(18)
N2' N1' C3' C22' -3.3(2)
N2' C1' C22' C3' -5.2(2)
N2' C1' C22' C25' -135.15(18)
N2' C1' C22' C2' 113.07(19)
N2' C29' C30' C31' -177.7(3)
N2' C29' C34' C33' 178.8(2)
C2' C16' C17' C18' -178.2(2)
C2' C16' C21' C20' 178.7(2)
C2' C23' C24' O1' -178.8(2)
C2' C23' C24' C25' -1.0(2)
C2' C22' C25' N3' 151.49(19)
C2' C22' C25' C24' 34.4(2)
C2' C22' C25' C28' -75.1(2)
C2 C1 C3 O4 175.8(2)
C2 C1 C3 N2 -7.0(2)
C2 C1 C22 C19 60.8(2)
C2 C1 C22 C23 -171.32(19)
C2 C1 C32 N3 -83.5(3)
C2 C1 C32 C24 159.5(2)
C2 C1 C32 C25 51.0(3)
C2 N1 N2 C3 0.3(3)
C2 N1 N2 C4 178.8(2)
C2 C26 C31 C30 177.7(2)
N2 N1 C2 C1 -5.4(2)
N2 N1 C2 C26 175.1(2)
N2 C4 C9 C8 176.9(4)
N2 C4 C5 C6 -177.2(3)
